data_1501871
loop_
_publ_author_name
'Zheng, Jiyue'
'Xie, Xingang'
'Zhao, Changgui'
'He, Yongping'
'Zheng, Huaiji'
'Yang, Zhen'
'She, Xuegong'

_publ_section_title
;
 Total synthesis of (-)-Przewalskin B.
;
_journal_issue 2
_journal_name_full 'Organic letters'
_journal_page_first 173
_journal_page_last 175
_journal_paper_doi 10.1021/ol102593r
_journal_volume 13
_journal_year 2011
_chemical_absolute_configuration none
_chemical_formula_sum 'C28 H47 O6'
_chemical_formula_weight 479.66
_chemical_name_systematic
; 
 ? 
;
_space_group_IT_number 4
_symmetry_cell_setting monoclinic
_symmetry_space_group_name_Hall 'P 2yb'
_symmetry_space_group_name_H-M 'P 1 21 1'
_atom_sites_solution_hydrogens geom
_atom_sites_solution_primary direct
_atom_sites_solution_secondary difmap
_audit_creation_method SHELXL-97
_cell_angle_alpha 90.00
_cell_angle_beta 106.797(7)
_cell_angle_gamma 90.00
_cell_formula_units_Z 2
_cell_length_a 11.193(9)
_cell_length_b 10.374(8)
_cell_length_c 13.163(10)
_cell_measurement_reflns_used 2496
_cell_measurement_temperature 296(2)
_cell_measurement_theta_max 20.61
_cell_measurement_theta_min 2.54
_cell_volume 1463(2)
_computing_cell_refinement 'Bruker SAINT'
_computing_data_collection 'Bruker APEX2'
_computing_data_reduction 'Bruker SAINT'
_computing_molecular_graphics 'Bruker SHELXTL'
_computing_publication_material 'Bruker SHELXTL'
_computing_structure_refinement 'SHELXL-97 (Sheldrick, 2008)'
_computing_structure_solution 'SHELXS-97 (Sheldrick, 2008)'
_diffrn_ambient_temperature 296(2)
_diffrn_measured_fraction_theta_full 0.996
_diffrn_measured_fraction_theta_max 0.996
_diffrn_measurement_device_type 'Bruker APEX-II CCD'
_diffrn_measurement_method '\f and \w scans'
_diffrn_radiation_monochromator graphite
_diffrn_radiation_source 'fine-focus sealed tube'
_diffrn_radiation_type MoK\a
_diffrn_radiation_wavelength 0.71073
_diffrn_reflns_av_R_equivalents 0.0389
_diffrn_reflns_av_sigmaI/netI 0.0619
_diffrn_reflns_limit_h_max 13
_diffrn_reflns_limit_h_min -13
_diffrn_reflns_limit_k_max 12
_diffrn_reflns_limit_k_min -12
_diffrn_reflns_limit_l_max 14
_diffrn_reflns_limit_l_min -15
_diffrn_reflns_number 9208
_diffrn_reflns_theta_full 25.50
_diffrn_reflns_theta_max 25.50
_diffrn_reflns_theta_min 2.54
_exptl_absorpt_coefficient_mu 0.075
_exptl_absorpt_correction_T_max 0.9816
_exptl_absorpt_correction_T_min 0.9765
_exptl_absorpt_correction_type multi-scan
_exptl_absorpt_process_details SADABS
_exptl_crystal_colour colorless
_exptl_crystal_density_diffrn 1.089
_exptl_crystal_density_method 'not measured'
_exptl_crystal_description block
_exptl_crystal_F_000 526
_exptl_crystal_size_max 0.32
_exptl_crystal_size_mid 0.30
_exptl_crystal_size_min 0.25
_refine_diff_density_max 0.497
_refine_diff_density_min -0.238
_refine_diff_density_rms 0.062
_refine_ls_abs_structure_details 'Flack H D (1983), Acta Cryst. A39, 876-881'
_refine_ls_abs_structure_Flack 3(2)
_refine_ls_extinction_coef 0.113(13)
_refine_ls_extinction_expression Fc^*^=kFc[1+0.001xFc^2^\l^3^/sin(2\q)]^-1/4^
_refine_ls_extinction_method SHELXL
_refine_ls_goodness_of_fit_ref 1.054
_refine_ls_hydrogen_treatment constr
_refine_ls_matrix_type full
_refine_ls_number_parameters 316
_refine_ls_number_reflns 4873
_refine_ls_number_restraints 85
_refine_ls_restrained_S_all 1.153
_refine_ls_R_factor_all 0.1091
_refine_ls_R_factor_gt 0.0746
_refine_ls_shift/su_max 0.001
_refine_ls_shift/su_mean 0.000
_refine_ls_structure_factor_coef Fsqd
_refine_ls_weighting_details 'calc w=1/[\s^2^(Fo^2^)+(0.1244P)^2^+0.2440P] where P=(Fo^2^+2Fc^2^)/3'
_refine_ls_weighting_scheme calc
_refine_ls_wR_factor_gt 0.1964
_refine_ls_wR_factor_ref 0.2242
_reflns_number_gt 3158
_reflns_number_total 4873
_reflns_threshold_expression >2sigma(I)
_cod_data_source_file ol102593r_si_001.cif
_cod_data_source_block p21
_cod_depositor_comments
;
The following automatic conversions were performed:

'_symmetry_cell_setting' value 'Monoclinic' changed to 'monoclinic'
according to /home/saulius/struct/CIF-dictionaries/cif_core.dic
dictionary named 'cif_core.dic' version 2.4.1 from 2010-06-29.

Automatic conversion script
Id: cif_fix_values 1715 2011-07-08 13:25:40Z adriana 
;
_cod_original_cell_volume 1463.2(19)
_cod_original_sg_symbol_H-M P2(1)
_cod_database_code 1501871

loop_
_symmetry_equiv_pos_as_xyz
'x, y, z'
'-x, y+1/2, -z'

loop_
_atom_site_label
_atom_site_type_symbol
_atom_site_fract_x
_atom_site_fract_y
_atom_site_fract_z
_atom_site_U_iso_or_equiv
_atom_site_adp_type
_atom_site_occupancy
_atom_site_symmetry_multiplicity
_atom_site_calc_flag
_atom_site_refinement_flags
C1 C 0.5523(4) 0.5549(4) 0.3140(3) 0.0443(10) Uani 1 1 d .
C2 C 0.5262(4) 0.4555(4) 0.3911(3) 0.0528(11) Uani 1 1 d .
H2A H 0.4644 0.4911 0.4220 0.063 Uiso 1 1 calc R
H2B H 0.6022 0.4421 0.4483 0.063 Uiso 1 1 calc R
C3 C 0.4792(4) 0.3240(5) 0.3416(4) 0.0567(12) Uani 1 1 d .
H3A H 0.4696 0.2661 0.3965 0.068 Uiso 1 1 calc R
H3B H 0.3981 0.3348 0.2901 0.068 Uiso 1 1 calc R
C4 C 0.5696(4) 0.2642(4) 0.2869(4) 0.0525(11) Uani 1 1 d .
H4 H 0.6496 0.2535 0.3416 0.063 Uiso 1 1 calc R
C5 C 0.5330(5) 0.1284(5) 0.2352(4) 0.0654(13) Uani 1 1 d .
C6 C 0.4373(5) 0.1495(6) 0.1255(5) 0.0794(17) Uani 1 1 d .
H6A H 0.4091 0.0663 0.0939 0.095 Uiso 1 1 calc R
H6B H 0.3654 0.1948 0.1348 0.095 Uiso 1 1 calc R
C7 C 0.4899(6) 0.2246(7) 0.0518(4) 0.0876(18) Uani 1 1 d .
H7A H 0.4233 0.2475 -0.0111 0.105 Uiso 1 1 calc R
H7B H 0.5496 0.1718 0.0299 0.105 Uiso 1 1 calc R
C8 C 0.5535(4) 0.3457(5) 0.1046(4) 0.0610(13) Uani 1 1 d .
H8 H 0.5672 0.4120 0.0618 0.073 Uiso 1 1 calc R
C9 C 0.5907(4) 0.3625(4) 0.2090(3) 0.0480(11) Uani 1 1 d .
C10 C 0.6435(4) 0.4886(4) 0.2602(3) 0.0468(11) Uani 1 1 d .
H10 H 0.7219 0.4704 0.3151 0.056 Uiso 1 1 calc R
C11 C 0.4362(4) 0.5987(5) 0.2239(3) 0.0528(11) Uani 1 1 d .
H11A H 0.4629 0.6690 0.1869 0.063 Uiso 1 1 calc R
H11B H 0.4136 0.5278 0.1740 0.063 Uiso 1 1 calc R
C12 C 0.3175(4) 0.6425(5) 0.2475(3) 0.0529(11) Uani 1 1 d .
C13 C 0.2011(5) 0.5888(6) 0.3589(5) 0.0803(17) Uani 1 1 d .
H13A H 0.2136 0.5334 0.4204 0.096 Uiso 1 1 calc R
H13B H 0.1122 0.5975 0.3248 0.096 Uiso 1 1 calc R
C14 C 0.2582(7) 0.7150(8) 0.3897(6) 0.104(2) Uani 1 1 d .
H14 H 0.2420 0.7710 0.4393 0.125 Uiso 1 1 calc R
C15 C 0.2272(5) 0.7064(8) 0.1505(5) 0.0877(18) Uani 1 1 d U
H15A H 0.1529 0.7309 0.1697 0.105 Uiso 1 1 calc R
H15B H 0.2658 0.7853 0.1360 0.105 Uiso 1 1 calc R
C16 C 0.1869(8) 0.6314(11) 0.0504(6) 0.121(2) Uani 1 1 d U
H16 H 0.2627 0.6023 0.0342 0.146 Uiso 1 1 calc R
C17 C 0.1160(11) 0.7168(17) -0.0410(8) 0.190(4) Uani 1 1 d U
H17A H 0.0281 0.7011 -0.0561 0.284 Uiso 1 1 calc R
H17B H 0.1420 0.6977 -0.1028 0.284 Uiso 1 1 calc R
H17C H 0.1332 0.8057 -0.0220 0.284 Uiso 1 1 calc R
C18 C 0.1187(13) 0.5244(16) 0.0561(11) 0.202(5) Uani 1 1 d U
H18A H 0.1620 0.4492 0.0432 0.303 Uiso 1 1 calc R
H18B H 0.0388 0.5298 0.0036 0.303 Uiso 1 1 calc R
H18C H 0.1071 0.5189 0.1254 0.303 Uiso 1 1 calc R
C19 C 0.4821(7) 0.0416(6) 0.3045(6) 0.098(2) Uani 1 1 d .
H19A H 0.4662 -0.0423 0.2728 0.148 Uiso 1 1 calc R
H19B H 0.4057 0.0771 0.3116 0.148 Uiso 1 1 calc R
H19C H 0.5418 0.0347 0.3733 0.148 Uiso 1 1 calc R
C20 C 0.6516(6) 0.0654(6) 0.2210(6) 0.099(2) Uani 1 1 d .
H20A H 0.7048 0.0389 0.2889 0.148 Uiso 1 1 calc R
H20B H 0.6950 0.1263 0.1897 0.148 Uiso 1 1 calc R
H20C H 0.6289 -0.0085 0.1755 0.148 Uiso 1 1 calc R
C21 C 0.7884(4) 0.5643(6) 0.1714(5) 0.0679(14) Uani 1 1 d .
H21A H 0.8125 0.4742 0.1781 0.081 Uiso 1 1 calc R
H21B H 0.7848 0.5920 0.1002 0.081 Uiso 1 1 calc R
C22 C 0.8677(7) 0.7659(7) 0.2278(8) 0.120(3) Uani 1 1 d .
H22A H 0.8802 0.7866 0.1605 0.180 Uiso 1 1 calc R
H22B H 0.9299 0.8086 0.2834 0.180 Uiso 1 1 calc R
H22C H 0.7863 0.7940 0.2285 0.180 Uiso 1 1 calc R
C23 C 0.6131(4) 0.6746(5) 0.3734(4) 0.0606(13) Uani 1 1 d .
H23A H 0.6336 0.7349 0.3246 0.073 Uiso 1 1 calc R
H23B H 0.5562 0.7167 0.4061 0.073 Uiso 1 1 calc R
C24 C 0.8055(4) 0.7296(5) 0.5008(4) 0.0614(13) Uani 1 1 d .
C25 C 0.9164(4) 0.6789(5) 0.5835(4) 0.0633(13) Uani 1 1 d U
C26 C 0.8789(10) 0.6159(13) 0.6666(8) 0.175(4) Uani 1 1 d U
H26A H 0.9345 0.6399 0.7342 0.263 Uiso 1 1 calc R
H26B H 0.8817 0.5241 0.6578 0.263 Uiso 1 1 calc R
H26C H 0.7954 0.6414 0.6632 0.263 Uiso 1 1 calc R
C27 C 1.0025(10) 0.7817(9) 0.6349(9) 0.166(4) Uani 1 1 d U
H27A H 0.9615 0.8385 0.6717 0.249 Uiso 1 1 calc R
H27B H 1.0279 0.8293 0.5821 0.249 Uiso 1 1 calc R
H27C H 1.0746 0.7445 0.6845 0.249 Uiso 1 1 calc R
C28 C 0.9774(10) 0.5689(12) 0.5364(8) 0.169(4) Uani 1 1 d U
H28A H 1.0312 0.5195 0.5930 0.254 Uiso 1 1 calc R
H28B H 1.0252 0.6051 0.4934 0.254 Uiso 1 1 calc R
H28C H 0.9135 0.5140 0.4935 0.254 Uiso 1 1 calc R
O1 O 0.2624(3) 0.5375(3) 0.2867(3) 0.0657(9) Uani 1 1 d .
O2 O 0.3426(3) 0.7352(3) 0.3298(3) 0.0735(11) Uani 1 1 d .
O3 O 0.6693(3) 0.5770(3) 0.1859(2) 0.0576(9) Uani 1 1 d .
O4 O 0.8774(3) 0.6353(4) 0.2434(4) 0.0882(13) Uani 1 1 d .
O5 O 0.7257(3) 0.6356(3) 0.4542(3) 0.0623(9) Uani 1 1 d .
O6 O 0.7870(5) 0.8390(4) 0.4740(4) 0.1143(19) Uani 1 1 d .

loop_
_atom_site_aniso_label
_atom_site_aniso_U_11
_atom_site_aniso_U_22
_atom_site_aniso_U_33
_atom_site_aniso_U_23
_atom_site_aniso_U_13
_atom_site_aniso_U_12
C1 0.041(2) 0.048(2) 0.041(2) -0.0012(19) 0.0064(17) 0.0039(18)
C2 0.057(3) 0.061(3) 0.041(2) 0.000(2) 0.0137(19) 0.004(2)
C3 0.059(3) 0.063(3) 0.050(3) 0.004(2) 0.019(2) -0.006(2)
C4 0.055(3) 0.049(3) 0.050(2) -0.001(2) 0.009(2) -0.001(2)
C5 0.072(3) 0.055(3) 0.068(3) -0.009(3) 0.019(2) -0.006(2)
C6 0.082(4) 0.066(4) 0.081(4) -0.022(3) 0.009(3) -0.014(3)
C7 0.095(4) 0.100(5) 0.060(3) -0.024(3) 0.010(3) -0.015(4)
C8 0.065(3) 0.071(3) 0.047(3) -0.002(2) 0.016(2) -0.002(2)
C9 0.041(2) 0.057(3) 0.044(2) -0.001(2) 0.0099(18) 0.0054(19)
C10 0.040(2) 0.054(3) 0.045(2) 0.006(2) 0.0099(18) 0.0040(18)
C11 0.040(2) 0.071(3) 0.045(2) 0.003(2) 0.0086(18) 0.009(2)
C12 0.049(2) 0.052(3) 0.053(2) 0.005(2) 0.0088(19) 0.002(2)
C13 0.067(3) 0.099(5) 0.086(4) 0.017(4) 0.040(3) 0.013(3)
C14 0.101(5) 0.115(6) 0.113(5) -0.049(5) 0.058(4) -0.010(4)
C15 0.053(3) 0.123(5) 0.079(3) 0.021(3) 0.006(3) 0.023(3)
C16 0.094(4) 0.179(6) 0.079(4) 0.015(4) 0.006(3) 0.026(4)
C17 0.180(7) 0.247(9) 0.111(6) 0.030(7) -0.007(5) 0.042(7)
C18 0.199(8) 0.223(9) 0.164(7) -0.023(8) 0.020(7) -0.006(8)
C19 0.120(5) 0.058(3) 0.112(5) 0.001(4) 0.026(4) -0.027(4)
C20 0.103(4) 0.066(4) 0.117(5) -0.027(4) 0.016(4) 0.014(3)
C21 0.058(3) 0.067(3) 0.083(3) 0.013(3) 0.029(3) 0.004(3)
C22 0.083(4) 0.080(5) 0.196(9) -0.009(6) 0.038(5) -0.022(4)
C23 0.053(3) 0.061(3) 0.057(3) -0.006(2) -0.001(2) 0.007(2)
C24 0.059(3) 0.059(3) 0.056(3) -0.012(2) 0.001(2) -0.001(2)
C25 0.060(3) 0.066(3) 0.059(3) -0.004(2) 0.008(2) 0.001(2)
C26 0.136(6) 0.224(9) 0.139(6) 0.054(7) -0.004(5) -0.025(6)
C27 0.134(6) 0.119(6) 0.183(7) 0.019(6) -0.051(5) -0.032(5)
C28 0.146(6) 0.179(8) 0.149(6) -0.024(6) -0.010(5) 0.064(6)
O1 0.0550(17) 0.0539(19) 0.091(2) -0.0073(18) 0.0248(17) -0.0042(15)
O2 0.065(2) 0.058(2) 0.099(3) -0.021(2) 0.025(2) -0.0031(16)
O3 0.0478(16) 0.061(2) 0.0641(19) 0.0164(16) 0.0167(14) 0.0015(14)
O4 0.055(2) 0.090(3) 0.112(3) 0.014(3) 0.013(2) -0.008(2)
O5 0.0563(18) 0.0502(18) 0.0655(19) -0.0064(16) -0.0061(15) 0.0045(14)
O6 0.121(4) 0.051(3) 0.124(4) -0.012(2) -0.040(3) -0.002(2)

loop_
_atom_type_symbol
_atom_type_description
_atom_type_scat_dispersion_real
_atom_type_scat_dispersion_imag
_atom_type_scat_source
C C 0.0033 0.0016 'International Tables Vol C Tables 4.2.6.8 and 6.1.1.4'
H H 0.0000 0.0000 'International Tables Vol C Tables 4.2.6.8 and 6.1.1.4'
O O 0.0106 0.0060 'International Tables Vol C Tables 4.2.6.8 and 6.1.1.4'

loop_
_geom_angle_atom_site_label_1
_geom_angle_atom_site_label_2
_geom_angle_atom_site_label_3
_geom_angle
C23 C1 C2 110.6(3)
C23 C1 C11 107.7(4)
C2 C1 C11 115.1(4)
C23 C1 C10 109.8(3)
C2 C1 C10 106.2(3)
C11 C1 C10 107.2(3)
C1 C2 C3 115.0(3)
C1 C2 H2A 108.5
C3 C2 H2A 108.5
C1 C2 H2B 108.5
C3 C2 H2B 108.5
H2A C2 H2B 107.5
C4 C3 C2 111.6(4)
C4 C3 H3A 109.3
C2 C3 H3A 109.3
C4 C3 H3B 109.3
C2 C3 H3B 109.3
H3A C3 H3B 108.0
C9 C4 C3 107.4(4)
C9 C4 C5 112.6(4)
C3 C4 C5 116.3(4)
C9 C4 H4 106.7
C3 C4 H4 106.7
C5 C4 H4 106.7
C19 C5 C6 111.7(5)
C19 C5 C20 108.1(6)
C6 C5 C20 109.6(5)
C19 C5 C4 111.8(5)
C6 C5 C4 107.6(4)
C20 C5 C4 108.0(4)
C7 C6 C5 112.6(5)
C7 C6 H6A 109.1
C5 C6 H6A 109.1
C7 C6 H6B 109.1
C5 C6 H6B 109.1
H6A C6 H6B 107.8
C6 C7 C8 110.9(4)
C6 C7 H7A 109.5
C8 C7 H7A 109.5
C6 C7 H7B 109.5
C8 C7 H7B 109.5
H7A C7 H7B 108.0
C9 C8 C7 123.4(5)
C9 C8 H8 118.3
C7 C8 H8 118.3
C8 C9 C10 122.7(4)
C8 C9 C4 123.4(4)
C10 C9 C4 113.5(3)
O3 C10 C9 112.4(3)
O3 C10 C1 108.4(3)
C9 C10 C1 111.1(3)
O3 C10 H10 108.3
C9 C10 H10 108.3
C1 C10 H10 108.3
C12 C11 C1 121.3(3)
C12 C11 H11A 107.0
C1 C11 H11A 107.0
C12 C11 H11B 107.0
C1 C11 H11B 107.0
H11A C11 H11B 106.7
O2 C12 O1 104.7(4)
O2 C12 C11 111.6(4)
O1 C12 C11 110.1(4)
O2 C12 C15 106.3(5)
O1 C12 C15 112.5(4)
C11 C12 C15 111.4(4)
O1 C13 C14 105.3(5)
O1 C13 H13A 110.7
C14 C13 H13A 110.7
O1 C13 H13B 110.7
C14 C13 H13B 110.7
H13A C13 H13B 108.8
O2 C14 C13 106.7(5)
O2 C14 H14 126.7
C13 C14 H14 126.7
C16 C15 C12 118.1(6)
C16 C15 H15A 107.8
C12 C15 H15A 107.8
C16 C15 H15B 107.8
C12 C15 H15B 107.8
H15A C15 H15B 107.1
C18 C16 C15 114.2(9)
C18 C16 C17 110.2(10)
C15 C16 C17 110.7(10)
C18 C16 H16 107.1
C15 C16 H16 107.1
C17 C16 H16 107.1
C16 C17 H17A 109.5
C16 C17 H17B 109.5
H17A C17 H17B 109.5
C16 C17 H17C 109.5
H17A C17 H17C 109.5
H17B C17 H17C 109.5
C16 C18 H18A 109.5
C16 C18 H18B 109.5
H18A C18 H18B 109.5
C16 C18 H18C 109.5
H18A C18 H18C 109.5
H18B C18 H18C 109.5
C5 C19 H19A 109.5
C5 C19 H19B 109.5
H19A C19 H19B 109.5
C5 C19 H19C 109.5
H19A C19 H19C 109.5
H19B C19 H19C 109.5
C5 C20 H20A 109.5
C5 C20 H20B 109.5
H20A C20 H20B 109.5
C5 C20 H20C 109.5
H20A C20 H20C 109.5
H20B C20 H20C 109.5
O4 C21 O3 112.5(5)
O4 C21 H21A 109.1
O3 C21 H21A 109.1
O4 C21 H21B 109.1
O3 C21 H21B 109.1
H21A C21 H21B 107.8
O4 C22 H22A 109.5
O4 C22 H22B 109.5
H22A C22 H22B 109.5
O4 C22 H22C 109.5
H22A C22 H22C 109.5
H22B C22 H22C 109.5
O5 C23 C1 108.3(4)
O5 C23 H23A 110.0
C1 C23 H23A 110.0
O5 C23 H23B 110.0
C1 C23 H23B 110.0
H23A C23 H23B 108.4
O6 C24 O5 121.5(4)
O6 C24 C25 126.1(5)
O5 C24 C25 112.4(5)
C26 C25 C27 106.2(7)
C26 C25 C24 110.6(6)
C27 C25 C24 112.3(6)
C26 C25 C28 103.2(8)
C27 C25 C28 114.4(8)
C24 C25 C28 109.7(5)
C25 C26 H26A 109.5
C25 C26 H26B 109.5
H26A C26 H26B 109.5
C25 C26 H26C 109.5
H26A C26 H26C 109.5
H26B C26 H26C 109.5
C25 C27 H27A 109.5
C25 C27 H27B 109.5
H27A C27 H27B 109.5
C25 C27 H27C 109.5
H27A C27 H27C 109.5
H27B C27 H27C 109.5
C25 C28 H28A 109.5
C25 C28 H28B 109.5
H28A C28 H28B 109.5
C25 C28 H28C 109.5
H28A C28 H28C 109.5
H28B C28 H28C 109.5
C12 O1 C13 107.4(4)
C14 O2 C12 108.1(4)
C21 O3 C10 114.8(3)
C21 O4 C22 114.6(5)
C24 O5 C23 116.9(4)

loop_
_geom_bond_atom_site_label_1
_geom_bond_atom_site_label_2
_geom_bond_distance
C1 C23 1.520(6)
C1 C2 1.533(6)
C1 C11 1.553(5)
C1 C10 1.560(6)
C2 C3 1.538(7)
C2 H2A 0.9700
C2 H2B 0.9700
C3 C4 1.532(7)
C3 H3A 0.9700
C3 H3B 0.9700
C4 C9 1.512(6)
C4 C5 1.566(7)
C4 H4 0.9800
C5 C19 1.506(8)
C5 C6 1.544(8)
C5 C20 1.539(8)
C6 C7 1.492(8)
C6 H6A 0.9700
C6 H6B 0.9700
C7 C8 1.511(8)
C7 H7A 0.9700
C7 H7B 0.9700
C8 C9 1.327(6)
C8 H8 0.9300
C9 C10 1.512(6)
C10 O3 1.430(5)
C10 H10 0.9800
C11 C12 1.518(6)
C11 H11A 0.9700
C11 H11B 0.9700
C12 O2 1.414(6)
C12 O1 1.421(6)
C12 C15 1.532(7)
C13 O1 1.425(7)
C13 C14 1.461(10)
C13 H13A 0.9700
C13 H13B 0.9700
C14 O2 1.411(8)
C14 H14 0.9300
C15 C16 1.484(11)
C15 H15A 0.9700
C15 H15B 0.9700
C16 C18 1.361(16)
C16 C17 1.520(14)
C16 H16 0.9800
C17 H17A 0.9600
C17 H17B 0.9600
C17 H17C 0.9600
C18 H18A 0.9600
C18 H18B 0.9600
C18 H18C 0.9600
C19 H19A 0.9600
C19 H19B 0.9600
C19 H19C 0.9600
C20 H20A 0.9600
C20 H20B 0.9600
C20 H20C 0.9600
C21 O4 1.374(7)
C21 O3 1.407(6)
C21 H21A 0.9700
C21 H21B 0.9700
C22 O4 1.370(8)
C22 H22A 0.9600
C22 H22B 0.9600
C22 H22C 0.9600
C23 O5 1.453(5)
C23 H23A 0.9700
C23 H23B 0.9700
C24 O6 1.189(7)
C24 O5 1.345(6)
C24 C25 1.491(7)
C25 C26 1.437(11)
C25 C27 1.465(10)
C25 C28 1.548(11)
C26 H26A 0.9600
C26 H26B 0.9600
C26 H26C 0.9600
C27 H27A 0.9600
C27 H27B 0.9600
C27 H27C 0.9600
C28 H28A 0.9600
C28 H28B 0.9600
C28 H28C 0.9600

loop_
_geom_torsion_atom_site_label_1
_geom_torsion_atom_site_label_2
_geom_torsion_atom_site_label_3
_geom_torsion_atom_site_label_4
_geom_torsion
C23 C1 C2 C3 -173.0(4)
C11 C1 C2 C3 64.7(5)
C10 C1 C2 C3 -53.8(4)
C1 C2 C3 C4 55.9(5)
C2 C3 C4 C9 -54.0(5)
C2 C3 C4 C5 178.9(4)
C9 C4 C5 C19 -166.0(4)
C3 C4 C5 C19 -41.5(6)
C9 C4 C5 C6 -43.0(6)
C3 C4 C5 C6 81.5(5)
C9 C4 C5 C20 75.3(5)
C3 C4 C5 C20 -160.2(5)
C19 C5 C6 C7 -174.4(5)
C20 C5 C6 C7 -54.7(7)
C4 C5 C6 C7 62.5(6)
C5 C6 C7 C8 -49.7(7)
C6 C7 C8 C9 19.1(8)
C7 C8 C9 C10 -174.3(5)
C7 C8 C9 C4 -2.2(8)
C3 C4 C9 C8 -113.9(5)
C5 C4 C9 C8 15.4(6)
C3 C4 C9 C10 58.8(4)
C5 C4 C9 C10 -171.9(4)
C8 C9 C10 O3 -10.6(6)
C4 C9 C10 O3 176.6(3)
C8 C9 C10 C1 111.1(5)
C4 C9 C10 C1 -61.7(4)
C23 C1 C10 O3 -61.3(4)
C2 C1 C10 O3 179.1(3)
C11 C1 C10 O3 55.5(4)
C23 C1 C10 C9 174.7(3)
C2 C1 C10 C9 55.1(4)
C11 C1 C10 C9 -68.5(4)
C23 C1 C11 C12 -74.3(5)
C2 C1 C11 C12 49.6(6)
C10 C1 C11 C12 167.5(4)
C1 C11 C12 O2 49.7(6)
C1 C11 C12 O1 -66.1(6)
C1 C11 C12 C15 168.3(5)
O1 C13 C14 O2 3.9(7)
O2 C12 C15 C16 178.5(6)
O1 C12 C15 C16 -67.5(7)
C11 C12 C15 C16 56.7(8)
C12 C15 C16 C18 64.5(10)
C12 C15 C16 C17 -170.4(7)
C2 C1 C23 O5 56.5(5)
C11 C1 C23 O5 -176.9(4)
C10 C1 C23 O5 -60.4(5)
O6 C24 C25 C26 120.9(9)
O5 C24 C25 C26 -61.0(8)
O6 C24 C25 C27 2.6(10)
O5 C24 C25 C27 -179.4(8)
O6 C24 C25 C28 -125.9(8)
O5 C24 C25 C28 52.2(8)
O2 C12 O1 C13 28.3(5)
C11 C12 O1 C13 148.4(4)
C15 C12 O1 C13 -86.7(5)
C14 C13 O1 C12 -19.9(6)
C13 C14 O2 C12 13.6(7)
O1 C12 O2 C14 -25.8(6)
C11 C12 O2 C14 -144.9(5)
C15 C12 O2 C14 93.5(5)
O4 C21 O3 C10 -87.4(5)
C9 C10 O3 C21 -87.5(4)
C1 C10 O3 C21 149.3(4)
O3 C21 O4 C22 -71.3(7)
O6 C24 O5 C23 -2.9(8)
C25 C24 O5 C23 179.0(4)
C1 C23 O5 C24 167.0(4)
